data_4516056
loop_
_publ_author_name
'Hu, Xing-Mei'
'Zhou, Bei'
'Yang, Chang-Long'
'Lin, Jun'
'Yan, Sheng-Jiao'

_publ_section_title
;
 Site-Selective Reaction of Enaminones and Enamine Esters for the
 Synthesis of Novel Diverse Morphan Derivatives.
;
_journal_issue 6
_journal_name_full 'ACS omega'
_journal_page_first 5994
_journal_page_last 6005
_journal_paper_doi 10.1021/acsomega.8b00726
_journal_volume 3
_journal_year 2018
_chemical_formula_moiety 'C29 H33 F N2 O6'
_chemical_formula_sum 'C29 H33 F N2 O6'
_chemical_formula_weight 524.57
_space_group_crystal_system triclinic
_space_group_IT_number 2
_space_group_name_Hall '-P 1'
_space_group_name_H-M_alt 'P -1'
_atom_sites_solution_hydrogens mixed
_audit_creation_date 2018-01-17
_audit_creation_method
;
Olex2 1.2-alpha
(compiled 2017.12.08 svn.r3473 for OlexSys, GUI svn.r5433)
;
_cell_angle_alpha 79.41
_cell_angle_beta 67.16
_cell_angle_gamma 71.68
_cell_formula_units_Z 2
_cell_length_a 11.496
_cell_length_b 12.240
_cell_length_c 13.457
_cell_measurement_reflns_used 2161
_cell_measurement_temperature 100(2)
_cell_measurement_theta_max 22
_cell_measurement_theta_min 2
_cell_volume 1652.497
_computing_cell_refinement 'SAINT v8.34A (Bruker, 2013)'
_computing_data_reduction 'SAINT v8.34A (Bruker, 2013)'
_computing_molecular_graphics 'Olex2 (Dolomanov et al., 2009)'
_computing_publication_material 'Olex2 (Dolomanov et al., 2009)'
_computing_structure_refinement 'ShelXL (Sheldrick, 2015)'
_diffrn_ambient_temperature 100.15
_diffrn_measured_fraction_theta_full 0.994
_diffrn_measured_fraction_theta_max 0.910
_diffrn_measurement_device_type 'Bruker P4'
_diffrn_measurement_method '\w scan'
_diffrn_radiation_type MoK\a
_diffrn_radiation_wavelength 0.71073
_diffrn_reflns_av_R_equivalents 0.0241
_diffrn_reflns_av_unetI/netI 0.0424
_diffrn_reflns_Laue_measured_fraction_full 0.994
_diffrn_reflns_Laue_measured_fraction_max 0.910
_diffrn_reflns_limit_h_max 14
_diffrn_reflns_limit_h_min -14
_diffrn_reflns_limit_k_max 16
_diffrn_reflns_limit_k_min -15
_diffrn_reflns_limit_l_max 16
_diffrn_reflns_limit_l_min -17
_diffrn_reflns_number 13316
_diffrn_reflns_point_group_measured_fraction_full 0.994
_diffrn_reflns_point_group_measured_fraction_max 0.910
_diffrn_reflns_theta_full 25.242
_diffrn_reflns_theta_max 27.720
_diffrn_reflns_theta_min 2.272
_diffrn_standards_decay_% 1
_diffrn_standards_interval_count 60
_diffrn_standards_number 1
_exptl_absorpt_coefficient_mu 0.077
_exptl_absorpt_correction_T_max 0.7456
_exptl_absorpt_correction_T_min 0.6611
_exptl_absorpt_correction_type multi-scan
_exptl_absorpt_process_details
'SADABS-2014/3 (Bruker,2014/3) was used for absorption correction. wR2(int) was 0.0818 before and 0.0330 after correction. The Ratio of minimum to maximum transmission is 0.8867. The \l/2 correction factor is 0.00150.'
_exptl_crystal_colour colourless
_exptl_crystal_colour_primary colourless
_exptl_crystal_density_diffrn 1.054
_exptl_crystal_description block
_exptl_crystal_F_000 556
_exptl_crystal_size_max 0.1
_exptl_crystal_size_mid 0.1
_exptl_crystal_size_min 0.1
_refine_diff_density_max 0.169
_refine_diff_density_min -0.243
_refine_diff_density_rms 0.037
_refine_ls_extinction_method none
_refine_ls_goodness_of_fit_ref 1.053
_refine_ls_hydrogen_treatment constr
_refine_ls_matrix_type full
_refine_ls_number_parameters 349
_refine_ls_number_reflns 7059
_refine_ls_number_restraints 0
_refine_ls_restrained_S_all 1.053
_refine_ls_R_factor_all 0.0729
_refine_ls_R_factor_gt 0.0472
_refine_ls_shift/su_max 0.000
_refine_ls_shift/su_mean 0.000
_refine_ls_structure_factor_coef Fsqd
_refine_ls_weighting_details 'w=1/[\s^2^(Fo^2^)+(0.0662P)^2^] where P=(Fo^2^+2Fc^2^)/3'
_refine_ls_weighting_scheme calc
_refine_ls_wR_factor_gt 0.1184
_refine_ls_wR_factor_ref 0.1286
_reflns_Friedel_coverage 0.000
_reflns_number_gt 4688
_reflns_number_total 7059
_reflns_threshold_expression 'I > 2\s(I)'
_cod_data_source_file ao8b00726_si_005.cif
_cod_data_source_block 180113ysj8_0m_sq
_cod_original_cell_volume 1652.4
_cod_database_code 4516056
_shelx_shelxl_version_number 2014/7
_shelx_space_group_comment
;
The symmetry employed for this shelxl refinement is uniquely defined
by the following loop, which should always be used as a source of
symmetry information in preference to the above space-group names.
They are only intended as comments.
;
_olex2_refinement_description
;
1. Fixed Uiso
 At 1.2 times of:
  All C(H) groups, All C(H,H) groups, All N(H) groups
 At 1.5 times of:
  All C(H,H,H) groups
2.a Riding coordinates:
 N3(H3)
2.b Ternary CH refined with riding coordinates:
 C33(H33), C50(H50)
2.c Secondary CH2 refined with riding coordinates:
 C54(H54A,H54B)
2.d Aromatic/amide H refined with riding coordinates:
 C32(H32), C35(H35), C36(H36), C39(H39), C40(H40), C41(H41), C45(H45),
 C46(H46), C48(H48), C49(H49)
2.e Idealised Me refined as rotating group:
 C38(H38A,H38B,H38C), C52(H52A,H52B,H52C), C53(H53A,H53B,H53C), C56(H56A,H56B,
 H56C), C57(H57A,H57B,H57C), C58(H58A,H58B,H58C)
;
_olex2_submission_special_instructions 'No special instructions were received'

loop_
_space_group_symop_operation_xyz
'x, y, z'
'-x, -y, -z'

loop_
_atom_site_label
_atom_site_type_symbol
_atom_site_fract_x
_atom_site_fract_y
_atom_site_fract_z
_atom_site_U_iso_or_equiv
_atom_site_adp_type
_atom_site_occupancy
_atom_site_site_symmetry_order
_atom_site_calc_flag
_atom_site_refinement_flags_posn
F1 F -0.63412(11) 0.98350(11) 0.18054(10) 0.0821(4) Uani 1 1 d .
O8 O 0.05677(12) 0.14056(9) -0.19446(9) 0.0519(3) Uani 1 1 d .
O9 O -0.00842(14) 0.25659(9) -0.32633(10) 0.0595(3) Uani 1 1 d .
O10 O -0.49846(15) 0.83472(12) -0.54206(12) 0.0784(4) Uani 1 1 d .
O11 O -0.04800(11) 0.70531(9) -0.01252(8) 0.0458(3) Uani 1 1 d .
O13 O 0.20856(10) 0.58511(9) -0.40136(8) 0.0446(3) Uani 1 1 d .
O14 O 0.07422(11) 0.77082(9) -0.36654(8) 0.0446(3) Uani 1 1 d .
N3 N 0.04078(13) 0.32520(10) -0.20454(10) 0.0409(3) Uani 1 1 d .
H3 H 0.0588 0.3049 -0.1448 0.049 Uiso 1 1 d R
N4 N -0.14584(12) 0.69330(10) -0.32037(9) 0.0360(3) Uani 1 1 d .
C30 C 0.02620(16) 0.24198(13) -0.24951(12) 0.0410(4) Uani 1 1 d .
C31 C 0.02913(14) 0.44108(12) -0.24380(11) 0.0336(3) Uani 1 1 d .
C32 C -0.01419(14) 0.49083(12) -0.32394(11) 0.0344(3) Uani 1 1 d .
H32 H -0.0457 0.4475 -0.3548 0.041 Uiso 1 1 calc R
C33 C -0.01513(14) 0.61271(12) -0.36726(11) 0.0340(3) Uani 1 1 d .
H33 H 0.0095 0.6175 -0.4475 0.041 Uiso 1 1 calc R
C34 C -0.23526(15) 0.72804(12) -0.37745(11) 0.0353(3) Uani 1 1 d .
C35 C -0.22824(16) 0.65843(13) -0.45107(12) 0.0427(4) Uani 1 1 d .
H35 H -0.1637 0.5863 -0.4628 0.051 Uiso 1 1 calc R
C36 C -0.31328(17) 0.69155(14) -0.50809(13) 0.0472(4) Uani 1 1 d .
H36 H -0.3052 0.6432 -0.5594 0.057 Uiso 1 1 calc R
C37 C -0.40855(18) 0.79366(15) -0.49042(14) 0.0513(4) Uani 1 1 d .
C38 C -0.4805(2) 0.7757(2) -0.62920(18) 0.0876(7) Uani 1 1 d .
H38A H -0.4871 0.6968 -0.6037 0.131 Uiso 1 1 calc GR
H38B H -0.3938 0.7734 -0.6843 0.131 Uiso 1 1 calc GR
H38C H -0.5482 0.8157 -0.6605 0.131 Uiso 1 1 calc GR
C39 C -0.41804(19) 0.86448(16) -0.41635(15) 0.0593(5) Uani 1 1 d .
H39 H -0.4848 0.9352 -0.4030 0.071 Uiso 1 1 calc R
C40 C -0.33041(18) 0.83242(14) -0.36179(13) 0.0502(4) Uani 1 1 d .
H40 H -0.3358 0.8827 -0.3132 0.060 Uiso 1 1 calc R
C41 C -0.17859(15) 0.72439(12) -0.21948(11) 0.0361(3) Uani 1 1 d .
H41 H -0.2654 0.7693 -0.1848 0.043 Uiso 1 1 calc R
C42 C -0.09342(15) 0.69464(12) -0.16488(11) 0.0339(3) Uani 1 1 d .
C43 C -0.13145(15) 0.72707(12) -0.05622(11) 0.0348(3) Uani 1 1 d .
C44 C -0.26862(15) 0.79189(13) 0.00517(11) 0.0369(4) Uani 1 1 d .
C45 C -0.28297(17) 0.88729(14) 0.05601(12) 0.0459(4) Uani 1 1 d .
H45 H -0.2074 0.9076 0.0507 0.055 Uiso 1 1 calc R
C46 C -0.40577(18) 0.95248(15) 0.11390(14) 0.0537(5) Uani 1 1 d .
H46 H -0.4158 1.0188 0.1468 0.064 Uiso 1 1 calc R
C47 C -0.51265(17) 0.91941(16) 0.12286(13) 0.0514(4) Uani 1 1 d .
C48 C -0.50377(18) 0.82537(16) 0.07719(13) 0.0534(5) Uani 1 1 d .
H48 H -0.5801 0.8042 0.0859 0.064 Uiso 1 1 calc R
C49 C -0.38001(16) 0.76116(14) 0.01754(12) 0.0463(4) Uani 1 1 d .
H49 H -0.3715 0.6953 -0.0152 0.056 Uiso 1 1 calc R
C50 C 0.04982(14) 0.63206(12) -0.21916(11) 0.0332(3) Uani 1 1 d .
H50 H 0.1053 0.6651 -0.1978 0.040 Uiso 1 1 calc R
C51 C 0.08330(14) 0.65266(12) -0.34094(11) 0.0350(3) Uani 1 1 d .
C52 C 0.31635(18) 0.60769(19) -0.38799(17) 0.0690(6) Uani 1 1 d .
H52A H 0.3122 0.5863 -0.3131 0.104 Uiso 1 1 calc GR
H52B H 0.3117 0.6900 -0.4049 0.104 Uiso 1 1 calc GR
H52C H 0.3989 0.5623 -0.4369 0.104 Uiso 1 1 calc GR
C53 C 0.0888(2) 0.81079(16) -0.47676(14) 0.0649(5) Uani 1 1 d .
H53A H 0.0114 0.8098 -0.4905 0.097 Uiso 1 1 calc GR
H53B H 0.1670 0.7601 -0.5251 0.097 Uiso 1 1 calc GR
H53C H 0.0979 0.8897 -0.4899 0.097 Uiso 1 1 calc GR
C54 C 0.07845(16) 0.50279(12) -0.18789(12) 0.0368(4) Uani 1 1 d .
H54A H 0.1742 0.4698 -0.2069 0.044 Uiso 1 1 calc R
H54B H 0.0366 0.4901 -0.1087 0.044 Uiso 1 1 calc R
C55 C 0.06411(18) 0.03288(13) -0.23484(14) 0.0488(4) Uani 1 1 d .
C56 C 0.1684(2) 0.01739(17) -0.34598(16) 0.0694(6) Uani 1 1 d .
H56A H 0.1363 0.0717 -0.3989 0.104 Uiso 1 1 calc GR
H56B H 0.1893 -0.0618 -0.3651 0.104 Uiso 1 1 calc GR
H56C H 0.2474 0.0322 -0.3461 0.104 Uiso 1 1 calc GR
C57 C -0.0685(2) 0.03359(17) -0.23298(19) 0.0741(6) Uani 1 1 d .
H57A H -0.1343 0.0516 -0.1611 0.111 Uiso 1 1 calc GR
H57B H -0.0648 -0.0425 -0.2494 0.111 Uiso 1 1 calc GR
H57C H -0.0924 0.0921 -0.2872 0.111 Uiso 1 1 calc GR
C58 C 0.1061(3) -0.05871(16) -0.15350(19) 0.0824(7) Uani 1 1 d .
H58A H 0.1913 -0.0564 -0.1553 0.124 Uiso 1 1 calc GR
H58B H 0.1131 -0.1350 -0.1718 0.124 Uiso 1 1 calc GR
H58C H 0.0409 -0.0439 -0.0809 0.124 Uiso 1 1 calc GR

loop_
_atom_site_aniso_label
_atom_site_aniso_U_11
_atom_site_aniso_U_22
_atom_site_aniso_U_33
_atom_site_aniso_U_23
_atom_site_aniso_U_13
_atom_site_aniso_U_12
F1 0.0548(7) 0.0991(9) 0.0798(8) -0.0478(7) -0.0088(6) 0.0006(6)
O8 0.0912(9) 0.0286(6) 0.0476(7) -0.0024(5) -0.0330(6) -0.0209(6)
O9 0.1023(10) 0.0410(7) 0.0573(8) -0.0022(6) -0.0467(7) -0.0258(7)
O10 0.0900(11) 0.0785(10) 0.0832(10) -0.0068(8) -0.0638(9) -0.0016(8)
O11 0.0583(7) 0.0486(7) 0.0332(6) -0.0092(5) -0.0210(5) -0.0082(6)
O13 0.0414(7) 0.0462(7) 0.0401(6) -0.0138(5) -0.0053(5) -0.0092(5)
O14 0.0684(8) 0.0313(6) 0.0355(6) -0.0015(4) -0.0168(5) -0.0176(5)
N3 0.0672(9) 0.0287(7) 0.0340(7) -0.0044(5) -0.0237(6) -0.0137(6)
N4 0.0435(8) 0.0339(7) 0.0285(6) -0.0115(5) -0.0138(6) -0.0008(6)
C30 0.0581(10) 0.0321(8) 0.0368(9) -0.0049(7) -0.0172(8) -0.0157(8)
C31 0.0412(9) 0.0262(7) 0.0312(8) -0.0085(6) -0.0099(7) -0.0063(6)
C32 0.0430(9) 0.0298(8) 0.0320(8) -0.0118(6) -0.0123(7) -0.0075(7)
C33 0.0435(9) 0.0309(8) 0.0247(7) -0.0101(6) -0.0100(6) -0.0039(7)
C34 0.0443(9) 0.0314(8) 0.0290(8) -0.0057(6) -0.0139(7) -0.0054(7)
C35 0.0544(10) 0.0363(9) 0.0374(8) -0.0115(7) -0.0190(8) -0.0036(8)
C36 0.0634(12) 0.0453(10) 0.0403(9) -0.0085(7) -0.0255(8) -0.0123(9)
C37 0.0608(12) 0.0524(11) 0.0467(10) 0.0003(8) -0.0297(9) -0.0115(9)
C38 0.110(2) 0.114(2) 0.0652(14) 0.0082(13) -0.0608(14) -0.0365(16)
C39 0.0664(13) 0.0481(11) 0.0592(12) -0.0148(9) -0.0337(10) 0.0109(9)
C40 0.0680(12) 0.0374(9) 0.0446(10) -0.0147(7) -0.0267(9) 0.0020(8)
C41 0.0430(9) 0.0311(8) 0.0301(8) -0.0122(6) -0.0106(7) -0.0015(7)
C42 0.0470(9) 0.0266(7) 0.0275(7) -0.0076(6) -0.0114(7) -0.0081(7)
C43 0.0522(10) 0.0265(7) 0.0289(8) -0.0029(6) -0.0159(7) -0.0125(7)
C44 0.0503(10) 0.0353(8) 0.0234(7) -0.0068(6) -0.0097(7) -0.0109(7)
C45 0.0541(11) 0.0453(10) 0.0406(9) -0.0154(7) -0.0128(8) -0.0144(8)
C46 0.0613(12) 0.0491(10) 0.0489(10) -0.0261(8) -0.0133(9) -0.0076(9)
C47 0.0483(11) 0.0579(11) 0.0386(9) -0.0186(8) -0.0079(8) -0.0028(9)
C48 0.0516(11) 0.0653(12) 0.0450(10) -0.0112(9) -0.0119(9) -0.0208(9)
C49 0.0568(11) 0.0472(10) 0.0379(9) -0.0136(7) -0.0117(8) -0.0184(9)
C50 0.0423(9) 0.0285(8) 0.0321(8) -0.0080(6) -0.0148(7) -0.0086(7)
C51 0.0424(9) 0.0267(8) 0.0316(8) -0.0073(6) -0.0078(7) -0.0075(7)
C52 0.0478(12) 0.0806(15) 0.0744(14) -0.0192(11) -0.0090(10) -0.0199(10)
C53 0.1077(17) 0.0510(11) 0.0408(10) 0.0090(8) -0.0279(11) -0.0323(11)
C54 0.0487(9) 0.0287(8) 0.0352(8) -0.0071(6) -0.0179(7) -0.0068(7)
C55 0.0716(12) 0.0296(8) 0.0542(10) -0.0070(7) -0.0243(9) -0.0205(8)
C56 0.0767(14) 0.0563(12) 0.0699(13) -0.0227(10) -0.0123(11) -0.0176(11)
C57 0.0721(14) 0.0570(13) 0.0992(16) -0.0144(11) -0.0210(12) -0.0321(11)
C58 0.141(2) 0.0360(11) 0.0886(16) 0.0045(10) -0.0594(15) -0.0295(12)

loop_
_atom_type_symbol
_atom_type_description
_atom_type_scat_dispersion_real
_atom_type_scat_dispersion_imag
_atom_type_scat_source
C C 0.0033 0.0016 'International Tables Vol C Tables 4.2.6.8 and 6.1.1.4'
H H 0.0000 0.0000 'International Tables Vol C Tables 4.2.6.8 and 6.1.1.4'
F F 0.0171 0.0103 'International Tables Vol C Tables 4.2.6.8 and 6.1.1.4'
N N 0.0061 0.0033 'International Tables Vol C Tables 4.2.6.8 and 6.1.1.4'
O O 0.0106 0.0060 'International Tables Vol C Tables 4.2.6.8 and 6.1.1.4'

loop_
_geom_angle_atom_site_label_1
_geom_angle_atom_site_label_2
_geom_angle_atom_site_label_3
_geom_angle
C30 O8 C55 119.48(12)
C37 O10 C38 117.84(16)
C51 O13 C52 114.87(12)
C51 O14 C53 115.69(11)
C30 N3 H3 117.1
C30 N3 C31 126.27(12)
C31 N3 H3 116.6
C34 N4 C33 120.24(11)
C41 N4 C33 116.94(11)
C41 N4 C34 122.64(12)
O8 C30 N3 108.50(12)
O9 C30 O8 125.67(13)
O9 C30 N3 125.83(14)
N3 C31 C54 111.84(12)
C32 C31 N3 125.02(12)
C32 C31 C54 123.07(13)
C31 C32 H32 118.9
C31 C32 C33 122.30(12)
C33 C32 H32 118.9
N4 C33 C32 111.64(12)
N4 C33 H33 108.9
N4 C33 C51 107.45(11)
C32 C33 H33 108.9
C32 C33 C51 111.03(12)
C51 C33 H33 108.9
C35 C34 N4 120.84(13)
C40 C34 N4 121.19(13)
C40 C34 C35 117.96(14)
C34 C35 H35 119.2
C34 C35 C36 121.54(15)
C36 C35 H35 119.2
C35 C36 H36 120.0
C37 C36 C35 120.03(14)
C37 C36 H36 120.0
O10 C37 C39 115.71(16)
C36 C37 O10 124.88(15)
C36 C37 C39 119.41(15)
O10 C38 H38A 109.5
O10 C38 H38B 109.5
O10 C38 H38C 109.5
H38A C38 H38B 109.5
H38A C38 H38C 109.5
H38B C38 H38C 109.5
C37 C39 H39 119.8
C40 C39 C37 120.30(16)
C40 C39 H39 119.8
C34 C40 C39 120.72(15)
C34 C40 H40 119.6
C39 C40 H40 119.6
N4 C41 H41 118.3
N4 C41 C42 123.45(13)
C42 C41 H41 118.3
C41 C42 C43 122.44(13)
C41 C42 C50 120.93(12)
C43 C42 C50 116.51(12)
O11 C43 C42 120.15(14)
O11 C43 C44 117.90(12)
C42 C43 C44 121.88(12)
C45 C44 C43 116.68(14)
C49 C44 C43 124.64(13)
C49 C44 C45 118.65(14)
C44 C45 H45 119.7
C46 C45 C44 120.66(15)
C46 C45 H45 119.7
C45 C46 H46 120.8
C47 C46 C45 118.48(15)
C47 C46 H46 120.8
F1 C47 C46 118.53(15)
C48 C47 F1 118.34(16)
C48 C47 C46 123.13(16)
C47 C48 H48 120.9
C47 C48 C49 118.13(16)
C49 C48 H48 120.9
C44 C49 C48 120.91(14)
C44 C49 H49 119.5
C48 C49 H49 119.5
C42 C50 H50 109.0
C42 C50 C51 108.03(11)
C42 C50 C54 112.25(12)
C51 C50 H50 109.0
C51 C50 C54 109.58(11)
C54 C50 H50 109.0
O13 C51 C33 105.38(11)
O13 C51 C50 113.68(11)
O14 C51 O13 110.84(11)
O14 C51 C33 113.54(12)
O14 C51 C50 106.84(11)
C50 C51 C33 106.64(12)
O13 C52 H52A 109.5
O13 C52 H52B 109.5
O13 C52 H52C 109.5
H52A C52 H52B 109.5
H52A C52 H52C 109.5
H52B C52 H52C 109.5
O14 C53 H53A 109.5
O14 C53 H53B 109.5
O14 C53 H53C 109.5
H53A C53 H53B 109.5
H53A C53 H53C 109.5
H53B C53 H53C 109.5
C31 C54 C50 112.19(12)
C31 C54 H54A 109.2
C31 C54 H54B 109.2
C50 C54 H54A 109.2
C50 C54 H54B 109.2
H54A C54 H54B 107.9
O8 C55 C56 109.34(14)
O8 C55 C57 110.74(14)
O8 C55 C58 102.18(12)
C56 C55 C57 112.66(15)
C56 C55 C58 110.36(17)
C57 C55 C58 111.06(17)
C55 C56 H56A 109.5
C55 C56 H56B 109.5
C55 C56 H56C 109.5
H56A C56 H56B 109.5
H56A C56 H56C 109.5
H56B C56 H56C 109.5
C55 C57 H57A 109.5
C55 C57 H57B 109.5
C55 C57 H57C 109.5
H57A C57 H57B 109.5
H57A C57 H57C 109.5
H57B C57 H57C 109.5
C55 C58 H58A 109.5
C55 C58 H58B 109.5
C55 C58 H58C 109.5
H58A C58 H58B 109.5
H58A C58 H58C 109.5
H58B C58 H58C 109.5

loop_
_geom_bond_atom_site_label_1
_geom_bond_atom_site_label_2
_geom_bond_distance
F1 C47 1.3644(19)
O8 C30 1.3428(18)
O8 C55 1.4823(17)
O9 C30 1.2107(17)
O10 C37 1.381(2)
O10 C38 1.403(2)
O11 C43 1.2477(17)
O13 C51 1.4170(17)
O13 C52 1.432(2)
O14 C51 1.4040(17)
O14 C53 1.4350(19)
N3 H3 0.8797
N3 C30 1.3582(18)
N3 C31 1.4032(18)
N4 C33 1.4798(18)
N4 C34 1.4303(17)
N4 C41 1.3537(16)
C31 C32 1.3291(19)
C31 C54 1.5058(19)
C32 H32 0.9500
C32 C33 1.497(2)
C33 H33 1.0000
C33 C51 1.539(2)
C34 C35 1.3853(19)
C34 C40 1.384(2)
C35 H35 0.9500
C35 C36 1.389(2)
C36 H36 0.9500
C36 C37 1.365(2)
C37 C39 1.390(2)
C38 H38A 0.9800
C38 H38B 0.9800
C38 H38C 0.9800
C39 H39 0.9500
C39 C40 1.388(2)
C40 H40 0.9500
C41 H41 0.9500
C41 C42 1.3665(19)
C42 C43 1.4474(18)
C42 C50 1.520(2)
C43 C44 1.497(2)
C44 C45 1.394(2)
C44 C49 1.387(2)
C45 H45 0.9500
C45 C46 1.379(2)
C46 H46 0.9500
C46 C47 1.367(2)
C47 C48 1.360(2)
C48 H48 0.9500
C48 C49 1.389(2)
C49 H49 0.9500
C50 H50 1.0000
C50 C51 1.5220(19)
C50 C54 1.5246(19)
C52 H52A 0.9800
C52 H52B 0.9800
C52 H52C 0.9800
C53 H53A 0.9800
C53 H53B 0.9800
C53 H53C 0.9800
C54 H54A 0.9900
C54 H54B 0.9900
C55 C56 1.510(3)
C55 C57 1.512(3)
C55 C58 1.519(2)
C56 H56A 0.9800
C56 H56B 0.9800
C56 H56C 0.9800
C57 H57A 0.9800
C57 H57B 0.9800
C57 H57C 0.9800
C58 H58A 0.9800
C58 H58B 0.9800
C58 H58C 0.9800

loop_
_geom_torsion_atom_site_label_1
_geom_torsion_atom_site_label_2
_geom_torsion_atom_site_label_3
_geom_torsion_atom_site_label_4
_geom_torsion
F1 C47 C48 C49 179.28(15)
O10 C37 C39 C40 -178.56(17)
O11 C43 C44 C45 44.83(19)
O11 C43 C44 C49 -132.83(16)
N3 C31 C32 C33 -175.49(13)
N3 C31 C54 C50 -172.46(12)
N4 C33 C51 O13 -170.97(10)
N4 C33 C51 O14 -49.49(15)
N4 C33 C51 C50 67.89(13)
N4 C34 C35 C36 -179.20(14)
N4 C34 C40 C39 -178.98(16)
N4 C41 C42 C43 -178.80(13)
N4 C41 C42 C50 5.4(2)
C30 O8 C55 C56 60.7(2)
C30 O8 C55 C57 -64.0(2)
C30 O8 C55 C58 177.68(16)
C30 N3 C31 C32 8.9(3)
C30 N3 C31 C54 -168.16(15)
C31 N3 C30 O8 174.29(14)
C31 N3 C30 O9 -5.7(3)
C31 C32 C33 N4 -98.22(16)
C31 C32 C33 C51 21.66(19)
C32 C31 C54 C50 10.4(2)
C32 C33 C51 O13 66.68(14)
C32 C33 C51 O14 -171.84(11)
C32 C33 C51 C50 -54.45(15)
C33 N4 C34 C35 25.7(2)
C33 N4 C34 C40 -153.63(15)
C33 N4 C41 C42 6.7(2)
C34 N4 C33 C32 -96.41(14)
C34 N4 C33 C51 141.62(13)
C34 N4 C41 C42 -178.17(14)
C34 C35 C36 C37 -1.5(3)
C35 C34 C40 C39 1.7(3)
C35 C36 C37 O10 -179.70(17)
C35 C36 C37 C39 1.0(3)
C36 C37 C39 C40 0.8(3)
C37 C39 C40 C34 -2.2(3)
C38 O10 C37 C36 -9.0(3)
C38 O10 C37 C39 170.28(19)
C40 C34 C35 C36 0.2(2)
C41 N4 C33 C32 78.84(15)
C41 N4 C33 C51 -43.13(16)
C41 N4 C34 C35 -149.24(15)
C41 N4 C34 C40 31.4(2)
C41 C42 C43 O11 -174.75(14)
C41 C42 C43 C44 2.3(2)
C41 C42 C50 C51 20.84(18)
C41 C42 C50 C54 -100.09(15)
C42 C43 C44 C45 -132.31(15)
C42 C43 C44 C49 50.0(2)
C42 C50 C51 O13 -171.16(11)
C42 C50 C51 O14 66.25(14)
C42 C50 C51 C33 -55.48(14)
C42 C50 C54 C31 75.24(15)
C43 C42 C50 C51 -155.22(12)
C43 C42 C50 C54 83.85(14)
C43 C44 C45 C46 179.66(14)
C43 C44 C49 C48 179.10(14)
C44 C45 C46 C47 1.9(3)
C45 C44 C49 C48 1.5(2)
C45 C46 C47 F1 179.69(15)
C45 C46 C47 C48 -0.2(3)
C46 C47 C48 C49 -0.9(3)
C47 C48 C49 C44 0.2(2)
C49 C44 C45 C46 -2.5(2)
C50 C42 C43 O11 1.24(19)
C50 C42 C43 C44 178.31(12)
C51 C50 C54 C31 -44.79(17)
C52 O13 C51 O14 57.32(17)
C52 O13 C51 C33 -179.46(13)
C52 O13 C51 C50 -63.04(17)
C53 O14 C51 O13 61.97(16)
C53 O14 C51 C33 -56.41(17)
C53 O14 C51 C50 -173.67(13)
C54 C31 C32 C33 1.3(2)
C54 C50 C51 O13 -48.58(16)
C54 C50 C51 O14 -171.17(11)
C54 C50 C51 C33 67.09(14)
C55 O8 C30 O9 7.1(3)
C55 O8 C30 N3 -172.86(14)
